data_7233897
loop_
_publ_author_name
'Issam Oueslati'
'Jose A. Paixao'
'Aleksander Shkurenko'
'Kinga Suwinska'
'J. Sergio Seixas de Melo'
'Luis A. E. Batista de Carvalho'

_publ_section_title
;
 Highly ordered luminescent calix[4]azacrown films showing an emission
 response selective to volatile tetrahydrofuran
;
_journal_name_full 'Journal of Materials Chemistry C'
_journal_page_first 9012
_journal_page_last 9020
_journal_paper_doi 10.1039/C4TC01596G
_journal_volume 2
_journal_year 2014
_chemical_formula_moiety 'C56 H72 N2 O10, C2 H3 N1, 0.86(C1 H4 O1)'
_chemical_formula_sum 'C58.86 H78.46 N3 O10.87'
_chemical_formula_weight 1001.93
_space_group_IT_number 2
_space_group_name_Hall '-P 1'
_space_group_name_H-M_alt 'P -1'
_symmetry_cell_setting triclinic
_symmetry_space_group_name_H-M 'P -1'
_atom_sites_solution_hydrogens geom
_atom_sites_solution_primary direct
_atom_sites_solution_secondary difmap
_cell_angle_alpha 91.865(2)
_cell_angle_beta 103.252(2)
_cell_angle_gamma 114.341(2)
_cell_formula_units_Z 2
_cell_length_a 11.1992(4)
_cell_length_b 12.9239(5)
_cell_length_c 21.1547(7)
_cell_measurement_reflns_used 47108
_cell_measurement_temperature 100(2)
_cell_measurement_theta_max 27.5
_cell_measurement_theta_min 2.8
_cell_volume 2687.41(18)
_computing_cell_refinement 'HKL Scalepack (Otwinowski & Minor 1997)'
_computing_data_collection 'Collect data collection software (Nonius B.V., 1998)'
_computing_data_reduction 'Denzo and Scalepak (Otwinowski & Minor, 1997)'
_computing_structure_refinement 'SHELXL-97 (Sheldrick, 1997)'
_computing_structure_solution 'SHELXS-97 (Sheldrick, 1990)'
_diffrn_ambient_temperature 100(2)
_diffrn_detector_area_resol_mean 9.1
_diffrn_measured_fraction_theta_full 0.994
_diffrn_measured_fraction_theta_max 0.994
_diffrn_measurement_device_type KappaCCD
_diffrn_measurement_method '\f and \w scans'
_diffrn_radiation_monochromator graphite
_diffrn_radiation_source 'fine-focus sealed tube'
_diffrn_radiation_type MoK\a
_diffrn_radiation_wavelength 0.71070
_diffrn_reflns_av_R_equivalents 0.0730
_diffrn_reflns_av_sigmaI/netI 0.0740
_diffrn_reflns_limit_h_max 13
_diffrn_reflns_limit_h_min -13
_diffrn_reflns_limit_k_max 15
_diffrn_reflns_limit_k_min -15
_diffrn_reflns_limit_l_max 25
_diffrn_reflns_limit_l_min -25
_diffrn_reflns_number 41232
_diffrn_reflns_theta_full 25.35
_diffrn_reflns_theta_max 25.35
_diffrn_reflns_theta_min 2.84
_exptl_absorpt_coefficient_mu 0.085
_exptl_absorpt_correction_T_max 0.9916
_exptl_absorpt_correction_T_min 0.9750
_exptl_absorpt_correction_type none
_exptl_crystal_colour colourless
_exptl_crystal_density_diffrn 1.238
_exptl_crystal_density_method 'not measured'
_exptl_crystal_description plate
_exptl_crystal_F_000 1079
_exptl_crystal_size_max 0.30
_exptl_crystal_size_mid 0.30
_exptl_crystal_size_min 0.10
_refine_diff_density_max 0.863
_refine_diff_density_min -0.360
_refine_diff_density_rms 0.071
_refine_ls_extinction_coef 0.0023(12)
_refine_ls_extinction_expression Fc^*^=kFc[1+0.001xFc^2^\l^3^/sin(2\q)]^-1/4^
_refine_ls_extinction_method SHELXL
_refine_ls_goodness_of_fit_ref 1.079
_refine_ls_hydrogen_treatment constr
_refine_ls_matrix_type full
_refine_ls_number_parameters 717
_refine_ls_number_reflns 9798
_refine_ls_number_restraints 6
_refine_ls_restrained_S_all 1.079
_refine_ls_R_factor_all 0.1306
_refine_ls_R_factor_gt 0.0822
_refine_ls_shift/su_max 0.091
_refine_ls_shift/su_mean 0.001
_refine_ls_structure_factor_coef Fsqd
_refine_ls_weighting_details 'calc w=1/[\s^2^(Fo^2^)+(0.1311P)^2^+1.6186P] where P=(Fo^2^+2Fc^2^)/3'
_refine_ls_weighting_scheme calc
_refine_ls_wR_factor_gt 0.2279
_refine_ls_wR_factor_ref 0.2481
_reflns_number_gt 6122
_reflns_number_total 9798
_reflns_threshold_expression >2sigma(I)
_cod_data_source_file J-Mater-Chem-C-2014-2-9012.cif
_cod_data_source_block 1
_cod_depositor_comments
;
The following automatic conversions were performed:

data item '_symmetry_cell_setting' value 'Triclinic' was changed to
'triclinic' in accordance with the built-in table derived from the
CIF Core dictionary named 'cif_core.dic' version 2.4.5 last updated
on 2014-11-21.

Automatic conversion script
Id: cif_fix_values 6909 2019-04-08 15:41:33Z antanas 
;
_cod_original_cell_volume 2687.4(2)
_cod_database_code 7233897

loop_
_symmetry_equiv_pos_as_xyz
'x, y, z'
'-x, -y, -z'

loop_
_atom_site_label
_atom_site_type_symbol
_atom_site_fract_x
_atom_site_fract_y
_atom_site_fract_z
_atom_site_U_iso_or_equiv
_atom_site_adp_type
_atom_site_occupancy
_atom_site_symmetry_multiplicity
_atom_site_calc_flag
_atom_site_refinement_flags
_atom_site_disorder_assembly
_atom_site_disorder_group
C1 C 0.3544(3) 0.1413(3) 0.21372(17) 0.0274(8) Uani 1 1 d . . .
C2 C 0.2916(3) 0.1073(3) 0.27034(17) 0.0292(8) Uani 1 1 d . . .
H2A H 0.2251 0.0255 0.2604 0.035 Uiso 1 1 calc R . .
H2B H 0.2427 0.1539 0.2766 0.035 Uiso 1 1 calc R . .
C3 C 0.4013(3) 0.1257(3) 0.33276(17) 0.0288(8) Uani 1 1 d . . .
C4 C 0.4802(3) 0.2358(3) 0.36782(17) 0.0285(8) Uani 1 1 d . . .
H4 H 0.4611 0.2973 0.3528 0.034 Uiso 1 1 calc R . .
C5 C 0.5852(4) 0.2587(3) 0.42375(17) 0.0321(9) Uani 1 1 d . . .
C6 C 0.6150(4) 0.1679(3) 0.44285(17) 0.0335(9) Uani 1 1 d . . .
H6 H 0.6886 0.1827 0.4802 0.040 Uiso 1 1 calc R . .
C7 C 0.5417(4) 0.0566(3) 0.40958(17) 0.0305(8) Uani 1 1 d . . .
C8 C 0.5888(4) -0.0357(3) 0.42826(18) 0.0339(9) Uani 1 1 d . . .
H8A H 0.5116 -0.1124 0.4129 0.041 Uiso 1 1 calc R . .
H8B H 0.6218 -0.0272 0.4766 0.041 Uiso 1 1 calc R . .
C9 C 0.7028(4) -0.0251(3) 0.39721(17) 0.0291(8) Uani 1 1 d . . .
C10 C 0.8346(4) 0.0583(3) 0.42546(17) 0.0321(8) Uani 1 1 d . . .
H10 H 0.8521 0.1051 0.4651 0.038 Uiso 1 1 calc R . .
C11 C 0.9414(4) 0.0759(3) 0.39800(17) 0.0300(8) Uani 1 1 d . . .
C12 C 0.9106(3) 0.0097(3) 0.33730(16) 0.0268(8) Uani 1 1 d . . .
H12 H 0.9812 0.0224 0.3165 0.032 Uiso 1 1 calc R . .
C13 C 0.7803(3) -0.0736(3) 0.30667(16) 0.0263(8) Uani 1 1 d . . .
C14 C 0.7495(3) -0.1358(3) 0.23827(16) 0.0281(8) Uani 1 1 d . . .
H14A H 0.6664 -0.2088 0.2304 0.034 Uiso 1 1 calc R . .
H14B H 0.8258 -0.1540 0.2351 0.034 Uiso 1 1 calc R . .
C15 C 0.7290(3) -0.0610(3) 0.18625(16) 0.0262(8) Uani 1 1 d . . .
C16 C 0.8414(4) 0.0270(3) 0.17496(17) 0.0295(8) Uani 1 1 d . A .
H16 H 0.9290 0.0349 0.1977 0.035 Uiso 1 1 calc R . .
C17 C 0.8330(4) 0.1050(3) 0.13176(17) 0.0306(8) Uani 1 1 d . . .
C18 C 0.7019(4) 0.0923(3) 0.10121(16) 0.0302(8) Uani 1 1 d . A .
H18 H 0.6923 0.1455 0.0729 0.036 Uiso 1 1 calc R . .
C19 C 0.5855(4) 0.0054(3) 0.11037(16) 0.0289(8) Uani 1 1 d . . .
C20 C 0.4470(4) 0.0035(3) 0.08076(17) 0.0309(8) Uani 1 1 d . A .
H20A H 0.4407 0.0220 0.0354 0.037 Uiso 1 1 calc R . .
H20B H 0.3744 -0.0741 0.0790 0.037 Uiso 1 1 calc R . .
C21 C 0.4281(3) 0.0910(3) 0.12237(16) 0.0280(8) Uani 1 1 d . . .
C22 C 0.4924(4) 0.2072(3) 0.11790(17) 0.0303(8) Uani 1 1 d . A .
H22 H 0.5400 0.2296 0.0852 0.036 Uiso 1 1 calc R . .
C23 C 0.4903(4) 0.2924(3) 0.15918(17) 0.0296(8) Uani 1 1 d . . .
C24 C 0.4212(3) 0.2568(3) 0.20731(17) 0.0304(8) Uani 1 1 d . A .
H24 H 0.4197 0.3131 0.2367 0.036 Uiso 1 1 calc R . .
C25 C 0.3558(3) 0.0588(3) 0.16995(17) 0.0280(8) Uani 1 1 d . A .
C26 C 0.4295(3) 0.0356(3) 0.35651(17) 0.0295(8) Uani 1 1 d . . .
C27 C 0.6793(3) -0.0933(3) 0.33999(18) 0.0297(8) Uani 1 1 d . . .
C28 C 0.5993(3) -0.0741(3) 0.15083(16) 0.0276(8) Uani 1 1 d . A .
C29 C 0.5662(4) 0.4187(3) 0.15177(18) 0.0370(9) Uani 1 1 d . A .
C30 C 0.5588(5) 0.5001(3) 0.2031(2) 0.0512(11) Uani 1 1 d . . .
H30A H 0.4644 0.4887 0.1962 0.077 Uiso 1 1 calc R A .
H30B H 0.6155 0.5796 0.1989 0.077 Uiso 1 1 calc R . .
H30C H 0.5917 0.4843 0.2470 0.077 Uiso 1 1 calc R . .
C31 C 0.7187(4) 0.4486(4) 0.1616(2) 0.0491(11) Uani 1 1 d . . .
H31A H 0.7687 0.5304 0.1595 0.074 Uiso 1 1 calc R A .
H31B H 0.7290 0.4031 0.1270 0.074 Uiso 1 1 calc R . .
H31C H 0.7550 0.4312 0.2046 0.074 Uiso 1 1 calc R . .
C32 C 0.5073(5) 0.4392(4) 0.0828(2) 0.0484(11) Uani 1 1 d . . .
H32A H 0.4116 0.4227 0.0770 0.073 Uiso 1 1 calc R A .
H32B H 0.5145 0.3886 0.0498 0.073 Uiso 1 1 calc R . .
H32C H 0.5584 0.5194 0.0776 0.073 Uiso 1 1 calc R . .
C33 C 0.6627(4) 0.3789(3) 0.46513(19) 0.0409(10) Uani 1 1 d . . .
C34 C 0.6027(5) 0.3741(4) 0.5238(2) 0.0618(13) Uani 1 1 d . . .
H34A H 0.6101 0.3127 0.5480 0.093 Uiso 1 1 calc R . .
H34B H 0.5068 0.3589 0.5081 0.093 Uiso 1 1 calc R . .
H34C H 0.6529 0.4477 0.5528 0.093 Uiso 1 1 calc R . .
C35 C 0.6438(6) 0.4706(4) 0.4252(3) 0.0752(17) Uani 1 1 d . . .
H35A H 0.6972 0.5464 0.4518 0.113 Uiso 1 1 calc R . .
H35B H 0.5474 0.4548 0.4128 0.113 Uiso 1 1 calc R . .
H35C H 0.6746 0.4692 0.3856 0.113 Uiso 1 1 calc R . .
C36 C 0.8140(5) 0.4107(5) 0.4908(3) 0.0741(16) Uani 1 1 d . . .
H36A H 0.8264 0.3552 0.5189 0.111 Uiso 1 1 calc R . .
H36B H 0.8603 0.4877 0.5163 0.111 Uiso 1 1 calc R . .
H36C H 0.8526 0.4097 0.4538 0.111 Uiso 1 1 calc R . .
C37 C 1.0879(4) 0.1611(3) 0.43076(17) 0.0333(9) Uani 1 1 d . . .
C38 C 1.1307(4) 0.2623(3) 0.3913(2) 0.0456(10) Uani 1 1 d . . .
H38A H 1.2261 0.3153 0.4113 0.068 Uiso 1 1 calc R . .
H38B H 1.0734 0.3026 0.3915 0.068 Uiso 1 1 calc R . .
H38C H 1.1198 0.2332 0.3460 0.068 Uiso 1 1 calc R . .
C39 C 1.1819(4) 0.1016(3) 0.43216(18) 0.0355(9) Uani 1 1 d . . .
H39A H 1.1555 0.0371 0.4572 0.053 Uiso 1 1 calc R . .
H39B H 1.2762 0.1566 0.4530 0.053 Uiso 1 1 calc R . .
H39C H 1.1742 0.0732 0.3872 0.053 Uiso 1 1 calc R . .
C40 C 1.1067(4) 0.2061(4) 0.5023(2) 0.0461(10) Uani 1 1 d . . .
H40A H 1.0721 0.1411 0.5262 0.069 Uiso 1 1 calc R . .
H40B H 1.0565 0.2526 0.5031 0.069 Uiso 1 1 calc R . .
H40C H 1.2035 0.2533 0.5232 0.069 Uiso 1 1 calc R . .
C41A C 0.9673(10) 0.2024(8) 0.1247(4) 0.033(3) Uani 0.700(8) 1 d PD A 1
C42A C 0.9376(7) 0.2830(6) 0.0783(4) 0.051(2) Uani 0.700(8) 1 d PD A 1
H42A H 1.0235 0.3433 0.0746 0.076 Uiso 0.700(8) 1 calc PR A 1
H42B H 0.8870 0.3179 0.0959 0.076 Uiso 0.700(8) 1 calc PR A 1
H42C H 0.8835 0.2391 0.0349 0.076 Uiso 0.700(8) 1 calc PR A 1
C43A C 1.0476(7) 0.1493(6) 0.0961(4) 0.0446(17) Uani 0.700(8) 1 d PD A 1
H43A H 1.1303 0.2107 0.0899 0.067 Uiso 0.700(8) 1 calc PR A 1
H43B H 0.9913 0.1023 0.0537 0.067 Uiso 0.700(8) 1 calc PR A 1
H43C H 1.0724 0.1013 0.1264 0.067 Uiso 0.700(8) 1 calc PR A 1
C44A C 1.0559(6) 0.2754(5) 0.1917(3) 0.0455(18) Uani 0.700(8) 1 d PD A 1
H44A H 1.0742 0.2257 0.2228 0.068 Uiso 0.700(8) 1 calc PR A 1
H44B H 1.0078 0.3139 0.2085 0.068 Uiso 0.700(8) 1 calc PR A 1
H44C H 1.1420 0.3331 0.1865 0.068 Uiso 0.700(8) 1 calc PR A 1
C41B C 0.945(2) 0.191(2) 0.1105(7) 0.043(8) Uani 0.300(8) 1 d PD A 2
C42B C 1.0817(14) 0.1902(17) 0.1467(11) 0.063(6) Uani 0.300(8) 1 d PD A 2
H42D H 1.1569 0.2541 0.1364 0.095 Uiso 0.300(8) 1 calc PR A 2
H42E H 1.0823 0.1176 0.1325 0.095 Uiso 0.300(8) 1 calc PR A 2
H42F H 1.0923 0.1987 0.1941 0.095 Uiso 0.300(8) 1 calc PR A 2
C43B C 0.9478(18) 0.3094(13) 0.1242(11) 0.060(5) Uani 0.300(8) 1 d PD A 2
H43D H 0.9511 0.3247 0.1704 0.090 Uiso 0.300(8) 1 calc PR A 2
H43E H 0.8656 0.3105 0.0962 0.090 Uiso 0.300(8) 1 calc PR A 2
H43F H 1.0282 0.3685 0.1147 0.090 Uiso 0.300(8) 1 calc PR A 2
C44B C 0.9284(15) 0.1683(14) 0.0362(6) 0.050(4) Uani 0.300(8) 1 d PD A 2
H44D H 0.9345 0.0965 0.0258 0.075 Uiso 0.300(8) 1 calc PR A 2
H44E H 1.0004 0.2318 0.0237 0.075 Uiso 0.300(8) 1 calc PR A 2
H44F H 0.8395 0.1623 0.0119 0.075 Uiso 0.300(8) 1 calc PR A 2
C45 C 0.1487(4) -0.1098(3) 0.1393(2) 0.0421(10) Uani 1 1 d . A .
H45A H 0.1397 -0.0957 0.0931 0.051 Uiso 1 1 calc R . .
H45B H 0.0982 -0.0756 0.1585 0.051 Uiso 1 1 calc R . .
C46 C 0.0884(4) -0.2371(3) 0.1416(2) 0.0404(10) Uani 1 1 d . . .
C47 C 0.1330(4) -0.3980(3) 0.1784(2) 0.0469(11) Uani 1 1 d . . .
H47A H 0.1813 -0.4335 0.1583 0.056 Uiso 1 1 calc R . .
H47B H 0.0344 -0.4415 0.1575 0.056 Uiso 1 1 calc R . .
C48 C 0.1612(4) -0.4056(4) 0.2515(2) 0.0462(10) Uani 1 1 d . . .
H48A H 0.1043 -0.3790 0.2707 0.055 Uiso 1 1 calc R . .
H48B H 0.1368 -0.4865 0.2583 0.055 Uiso 1 1 calc R . .
C49 C 0.3948(4) -0.3803(3) 0.30678(19) 0.0377(9) Uani 1 1 d . . .
C50 C 0.5393(4) -0.2914(3) 0.33206(18) 0.0324(8) Uani 1 1 d . . .
H50A H 0.5680 -0.2841 0.3805 0.039 Uiso 1 1 calc R . .
H50B H 0.5998 -0.3152 0.3141 0.039 Uiso 1 1 calc R . .
C51 C 0.2590(4) -0.1390(3) 0.36789(19) 0.0400(9) Uani 1 1 d . . .
H51A H 0.2788 -0.0879 0.4085 0.048 Uiso 1 1 calc R . .
H51B H 0.2806 -0.2037 0.3805 0.048 Uiso 1 1 calc R . .
C52 C 0.1114(4) -0.1844(3) 0.3329(2) 0.0399(10) Uani 1 1 d . . .
C53 C -0.1056(4) -0.3161(4) 0.3382(2) 0.0546(12) Uani 1 1 d . . .
H53A H -0.1447 -0.2612 0.3405 0.082 Uiso 1 1 calc R . .
H53B H -0.1463 -0.3790 0.3624 0.082 Uiso 1 1 calc R . .
H53C H -0.1243 -0.3469 0.2923 0.082 Uiso 1 1 calc R . .
C54 C 0.4620(4) -0.2778(3) 0.1331(2) 0.0406(10) Uani 1 1 d . A .
H54A H 0.4306 -0.3309 0.1647 0.049 Uiso 1 1 calc R . .
H54B H 0.5496 -0.2752 0.1292 0.049 Uiso 1 1 calc R . .
C55 C 0.3602(4) -0.3229(3) 0.0679(2) 0.0396(10) Uani 1 1 d . . .
C56 C 0.1937(5) -0.4957(4) -0.0003(2) 0.0631(14) Uani 1 1 d . . .
H56A H 0.1179 -0.4740 -0.0088 0.095 Uiso 1 1 calc R . .
H56B H 0.1587 -0.5787 0.0001 0.095 Uiso 1 1 calc R . .
H56C H 0.2409 -0.4747 -0.0349 0.095 Uiso 1 1 calc R . .
N1 N 0.1766(3) -0.2801(3) 0.16603(17) 0.0451(9) Uani 1 1 d . . .
H1 H 0.2643 -0.2352 0.1749 0.054 Uiso 1 1 calc R . .
N2 N 0.3046(3) -0.3352(3) 0.28462(17) 0.0458(9) Uani 1 1 d . . .
H2 H 0.3343 -0.2602 0.2905 0.055 Uiso 1 1 calc R . .
O1 O 0.2878(2) -0.05691(19) 0.17468(12) 0.0308(6) Uani 1 1 d . . .
O2 O 0.3440(2) -0.0759(2) 0.32697(12) 0.0333(6) Uani 1 1 d . . .
O3 O 0.5502(2) -0.1832(2) 0.31284(12) 0.0314(6) Uani 1 1 d . . .
O4 O 0.4829(2) -0.1653(2) 0.15796(12) 0.0311(6) Uani 1 1 d . . .
O5 O -0.0358(3) -0.2956(3) 0.12030(16) 0.0541(8) Uani 1 1 d . . .
O6 O 0.3661(3) -0.4816(2) 0.30777(14) 0.0472(7) Uani 1 1 d . . .
O7 O 0.0640(3) -0.1595(3) 0.28166(14) 0.0490(8) Uani 1 1 d . . .
O8 O 0.0393(3) -0.2590(3) 0.36684(14) 0.0506(8) Uani 1 1 d . . .
O9 O 0.3499(3) -0.2671(3) 0.02394(14) 0.0567(8) Uani 1 1 d . . .
O10 O 0.2878(3) -0.4360(2) 0.06273(14) 0.0496(8) Uani 1 1 d . . .
C57 C 0.8193(5) 0.3124(4) 0.3058(2) 0.0494(11) Uani 1 1 d . . .
C58 C 0.7234(4) 0.1937(3) 0.27955(19) 0.0367(9) Uani 1 1 d . . .
H58A H 0.6675 0.1616 0.3098 0.055 Uiso 1 1 calc R . .
H58B H 0.7735 0.1486 0.2744 0.055 Uiso 1 1 calc R . .
H58C H 0.6646 0.1912 0.2368 0.055 Uiso 1 1 calc R . .
N3 N 0.8918(5) 0.4056(4) 0.3263(2) 0.0787(14) Uani 1 1 d . . .
O11 O 0.7321(3) -0.2615(3) 0.08651(18) 0.0510(12) Uani 0.863(8) 1 d P . .
H11 H 0.7952 -0.2823 0.0942 0.077 Uiso 0.863(8) 1 calc PR . .
C59 C 0.7531(6) -0.1844(4) 0.0413(2) 0.0505(15) Uani 0.863(8) 1 d P . .
H59A H 0.6801 -0.1593 0.0327 0.076 Uiso 0.863(8) 1 calc PR . .
H59B H 0.7533 -0.2218 0.0003 0.076 Uiso 0.863(8) 1 calc PR . .
H59C H 0.8408 -0.1176 0.0590 0.076 Uiso 0.863(8) 1 calc PR . .

loop_
_atom_site_aniso_label
_atom_site_aniso_U_11
_atom_site_aniso_U_22
_atom_site_aniso_U_33
_atom_site_aniso_U_23
_atom_site_aniso_U_13
_atom_site_aniso_U_12
C1 0.0195(17) 0.030(2) 0.0321(19) 0.0037(15) 0.0055(15) 0.0113(16)
C2 0.0246(18) 0.026(2) 0.039(2) 0.0014(15) 0.0109(16) 0.0122(16)
C3 0.0270(19) 0.031(2) 0.0331(19) 0.0042(15) 0.0168(16) 0.0122(16)
C4 0.0273(19) 0.027(2) 0.0329(19) 0.0045(15) 0.0151(16) 0.0103(16)
C5 0.032(2) 0.034(2) 0.033(2) 0.0037(16) 0.0167(17) 0.0126(17)
C6 0.0285(19) 0.045(2) 0.0252(19) 0.0016(16) 0.0101(15) 0.0130(18)
C7 0.0280(19) 0.038(2) 0.0312(19) 0.0108(16) 0.0188(16) 0.0140(17)
C8 0.031(2) 0.042(2) 0.033(2) 0.0096(16) 0.0141(16) 0.0164(18)
C9 0.0306(19) 0.035(2) 0.0294(19) 0.0108(15) 0.0144(16) 0.0172(17)
C10 0.038(2) 0.033(2) 0.0298(19) 0.0054(15) 0.0118(17) 0.0182(18)
C11 0.0299(19) 0.030(2) 0.0313(19) 0.0058(15) 0.0091(16) 0.0140(16)
C12 0.0274(18) 0.0274(19) 0.0306(19) 0.0080(15) 0.0132(15) 0.0135(16)
C13 0.0271(18) 0.0243(19) 0.0298(18) 0.0065(14) 0.0075(15) 0.0129(16)
C14 0.0255(18) 0.0272(19) 0.0337(19) 0.0013(15) 0.0085(15) 0.0132(16)
C15 0.0304(19) 0.0249(19) 0.0245(18) -0.0006(14) 0.0079(15) 0.0130(16)
C16 0.0277(19) 0.032(2) 0.0304(19) 0.0010(15) 0.0072(16) 0.0146(17)
C17 0.033(2) 0.033(2) 0.0302(19) 0.0059(15) 0.0132(16) 0.0162(17)
C18 0.040(2) 0.034(2) 0.0237(18) 0.0063(15) 0.0094(16) 0.0224(18)
C19 0.032(2) 0.033(2) 0.0234(18) -0.0018(15) 0.0081(15) 0.0164(17)
C20 0.032(2) 0.036(2) 0.0264(18) 0.0022(15) 0.0039(15) 0.0185(17)
C21 0.0253(18) 0.032(2) 0.0270(18) -0.0008(15) -0.0008(15) 0.0168(16)
C22 0.0288(19) 0.041(2) 0.0280(18) 0.0107(16) 0.0105(15) 0.0199(17)
C23 0.033(2) 0.029(2) 0.0302(19) 0.0068(15) 0.0063(16) 0.0172(17)
C24 0.0307(19) 0.034(2) 0.0320(19) 0.0014(15) 0.0093(16) 0.0195(17)
C25 0.0204(17) 0.031(2) 0.0333(19) 0.0027(15) 0.0033(15) 0.0133(16)
C26 0.0259(19) 0.028(2) 0.035(2) 0.0021(15) 0.0166(16) 0.0084(16)
C27 0.0230(18) 0.028(2) 0.037(2) 0.0104(16) 0.0064(16) 0.0103(16)
C28 0.0283(19) 0.030(2) 0.0265(18) -0.0025(14) 0.0084(15) 0.0141(16)
C29 0.045(2) 0.032(2) 0.037(2) 0.0053(16) 0.0148(18) 0.0175(19)
C30 0.072(3) 0.029(2) 0.057(3) 0.0089(19) 0.027(2) 0.020(2)
C31 0.043(2) 0.042(3) 0.061(3) 0.011(2) 0.016(2) 0.015(2)
C32 0.061(3) 0.037(2) 0.050(3) 0.0118(19) 0.016(2) 0.022(2)
C33 0.041(2) 0.034(2) 0.040(2) -0.0027(17) 0.0107(18) 0.0090(19)
C34 0.073(3) 0.049(3) 0.059(3) -0.011(2) 0.030(3) 0.016(3)
C35 0.101(4) 0.030(3) 0.064(3) -0.002(2) 0.008(3) 0.006(3)
C36 0.046(3) 0.069(4) 0.082(4) -0.024(3) 0.009(3) 0.008(3)
C37 0.031(2) 0.032(2) 0.032(2) -0.0009(15) 0.0077(16) 0.0096(17)
C38 0.041(2) 0.033(2) 0.053(3) 0.0078(19) 0.006(2) 0.0091(19)
C39 0.0278(19) 0.039(2) 0.034(2) 0.0023(16) 0.0070(16) 0.0106(17)
C40 0.041(2) 0.041(2) 0.047(2) -0.0082(19) 0.0062(19) 0.013(2)
C41A 0.033(5) 0.032(5) 0.034(4) 0.010(3) 0.012(4) 0.013(4)
C42A 0.043(4) 0.050(4) 0.067(5) 0.030(4) 0.025(4) 0.021(3)
C43A 0.044(4) 0.049(4) 0.048(4) 0.011(3) 0.020(3) 0.022(3)
C44A 0.047(4) 0.037(4) 0.041(3) 0.004(3) 0.010(3) 0.009(3)
C41B 0.029(11) 0.053(15) 0.048(12) 0.000(10) -0.006(9) 0.026(10)
C42B 0.023(8) 0.078(13) 0.092(16) 0.052(13) 0.022(9) 0.018(8)
C43B 0.056(10) 0.035(9) 0.073(13) 0.002(9) 0.035(10) -0.004(8)
C44B 0.042(8) 0.061(10) 0.037(8) -0.001(7) 0.013(6) 0.012(7)
C45 0.032(2) 0.036(2) 0.054(3) 0.0018(19) 0.0018(19) 0.0161(18)
C46 0.032(2) 0.039(2) 0.043(2) 0.0024(18) 0.0067(18) 0.0100(19)
C47 0.041(2) 0.031(2) 0.053(3) 0.0032(18) 0.007(2) 0.0040(19)
C48 0.037(2) 0.040(2) 0.059(3) 0.006(2) 0.017(2) 0.0118(19)
C49 0.039(2) 0.034(2) 0.038(2) -0.0019(17) 0.0148(18) 0.0109(19)
C50 0.031(2) 0.031(2) 0.035(2) 0.0099(16) 0.0120(16) 0.0116(17)
C51 0.038(2) 0.038(2) 0.039(2) 0.0040(17) 0.0119(18) 0.0110(19)
C52 0.044(2) 0.037(2) 0.041(2) 0.0050(18) 0.017(2) 0.017(2)
C53 0.037(2) 0.048(3) 0.072(3) 0.018(2) 0.016(2) 0.011(2)
C54 0.039(2) 0.037(2) 0.048(2) 0.0043(18) 0.0154(19) 0.0161(19)
C55 0.044(2) 0.030(2) 0.045(2) 0.0062(18) 0.0104(19) 0.018(2)
C56 0.061(3) 0.052(3) 0.048(3) -0.008(2) 0.008(2) 0.002(2)
N1 0.0324(18) 0.0316(19) 0.064(2) 0.0049(16) 0.0064(17) 0.0098(15)
N2 0.0331(18) 0.0323(19) 0.061(2) -0.0019(16) 0.0094(17) 0.0062(15)
O1 0.0218(12) 0.0246(14) 0.0398(14) -0.0003(10) 0.0055(11) 0.0058(11)
O2 0.0263(13) 0.0265(14) 0.0445(15) 0.0032(11) 0.0118(11) 0.0079(11)
O3 0.0257(13) 0.0309(14) 0.0372(14) 0.0113(11) 0.0094(11) 0.0108(11)
O4 0.0263(13) 0.0265(14) 0.0383(14) -0.0016(10) 0.0055(11) 0.0113(11)
O5 0.0351(17) 0.0450(18) 0.072(2) 0.0114(15) 0.0050(15) 0.0119(14)
O6 0.0462(17) 0.0359(18) 0.0573(18) 0.0062(13) 0.0184(14) 0.0131(14)
O7 0.0396(16) 0.059(2) 0.0485(18) 0.0146(14) 0.0120(14) 0.0206(15)
O8 0.0406(17) 0.0543(19) 0.0545(18) 0.0167(15) 0.0164(14) 0.0156(14)
O9 0.067(2) 0.0471(19) 0.0460(18) 0.0084(15) 0.0064(15) 0.0189(16)
O10 0.0487(17) 0.0396(18) 0.0485(17) -0.0011(13) 0.0125(14) 0.0084(14)
C57 0.050(3) 0.054(3) 0.047(3) 0.010(2) 0.013(2) 0.025(3)
C58 0.036(2) 0.038(2) 0.038(2) 0.0051(17) 0.0115(17) 0.0174(18)
N3 0.076(3) 0.054(3) 0.083(3) 0.000(2) 0.007(3) 0.015(3)
O11 0.046(2) 0.048(2) 0.068(3) 0.0124(18) 0.0169(18) 0.0278(18)
C59 0.061(3) 0.052(3) 0.041(3) 0.000(2) 0.017(2) 0.025(3)

loop_
_atom_type_symbol
_atom_type_description
_atom_type_scat_dispersion_real
_atom_type_scat_dispersion_imag
_atom_type_scat_source
C C 0.0033 0.0016 'International Tables Vol C Tables 4.2.6.8 and 6.1.1.4'
H H 0.0000 0.0000 'International Tables Vol C Tables 4.2.6.8 and 6.1.1.4'
N N 0.0061 0.0033 'International Tables Vol C Tables 4.2.6.8 and 6.1.1.4'
O O 0.0106 0.0060 'International Tables Vol C Tables 4.2.6.8 and 6.1.1.4'

loop_
_geom_angle_atom_site_label_1
_geom_angle_atom_site_label_2
_geom_angle_atom_site_label_3
_geom_angle
_geom_angle_site_symmetry_1
_geom_angle_site_symmetry_3
C24 C1 C25 118.7(3) . .
C24 C1 C2 120.3(3) . .
C25 C1 C2 120.8(3) . .
C1 C2 C3 110.1(3) . .
C1 C2 H2A 109.6 . .
C3 C2 H2A 109.6 . .
C1 C2 H2B 109.6 . .
C3 C2 H2B 109.6 . .
H2A C2 H2B 108.2 . .
C4 C3 C26 117.9(3) . .
C4 C3 C2 119.8(3) . .
C26 C3 C2 122.3(3) . .
C5 C4 C3 122.4(3) . .
C5 C4 H4 118.8 . .
C3 C4 H4 118.8 . .
C4 C5 C6 117.5(3) . .
C4 C5 C33 121.4(3) . .
C6 C5 C33 121.0(3) . .
C7 C6 C5 122.9(3) . .
C7 C6 H6 118.6 . .
C5 C6 H6 118.6 . .
C6 C7 C26 117.5(3) . .
C6 C7 C8 120.3(3) . .
C26 C7 C8 122.1(3) . .
C7 C8 C9 109.8(3) . .
C7 C8 H8A 109.7 . .
C9 C8 H8A 109.7 . .
C7 C8 H8B 109.7 . .
C9 C8 H8B 109.7 . .
H8A C8 H8B 108.2 . .
C27 C9 C10 118.0(3) . .
C27 C9 C8 122.1(3) . .
C10 C9 C8 119.8(3) . .
C11 C10 C9 122.6(3) . .
C11 C10 H10 118.7 . .
C9 C10 H10 118.7 . .
C10 C11 C12 117.2(3) . .
C10 C11 C37 123.2(3) . .
C12 C11 C37 119.6(3) . .
C13 C12 C11 122.3(3) . .
C13 C12 H12 118.9 . .
C11 C12 H12 118.9 . .
C12 C13 C27 117.4(3) . .
C12 C13 C14 120.2(3) . .
C27 C13 C14 122.4(3) . .
C13 C14 C15 110.3(3) . .
C13 C14 H14A 109.6 . .
C15 C14 H14A 109.6 . .
C13 C14 H14B 109.6 . .
C15 C14 H14B 109.6 . .
H14A C14 H14B 108.1 . .
C16 C15 C28 117.8(3) . .
C16 C15 C14 119.3(3) . .
C28 C15 C14 122.8(3) . .
C15 C16 C17 123.5(3) . .
C15 C16 H16 118.2 . .
C17 C16 H16 118.2 . .
C18 C17 C16 116.0(3) . .
C18 C17 C41B 116.9(6) . .
C16 C17 C41B 126.8(6) . .
C18 C17 C41A 125.3(4) . .
C16 C17 C41A 118.6(4) . .
C41B C17 C41A 11.9(7) . .
C19 C18 C17 123.0(3) . .
C19 C18 H18 118.5 . .
C17 C18 H18 118.5 . .
C18 C19 C28 118.6(3) . .
C18 C19 C20 120.0(3) . .
C28 C19 C20 121.2(3) . .
C21 C20 C19 109.6(3) . .
C21 C20 H20A 109.8 . .
C19 C20 H20A 109.8 . .
C21 C20 H20B 109.8 . .
C19 C20 H20B 109.8 . .
H20A C20 H20B 108.2 . .
C22 C21 C25 117.9(3) . .
C22 C21 C20 120.3(3) . .
C25 C21 C20 121.6(3) . .
C21 C22 C23 123.1(3) . .
C21 C22 H22 118.4 . .
C23 C22 H22 118.4 . .
C24 C23 C22 117.0(3) . .
C24 C23 C29 123.2(3) . .
C22 C23 C29 119.7(3) . .
C23 C24 C1 122.2(3) . .
C23 C24 H24 118.9 . .
C1 C24 H24 118.9 . .
O1 C25 C1 119.7(3) . .
O1 C25 C21 119.3(3) . .
C1 C25 C21 121.0(3) . .
O2 C26 C7 119.5(3) . .
O2 C26 C3 119.1(3) . .
C7 C26 C3 121.4(3) . .
C9 C27 O3 119.5(3) . .
C9 C27 C13 122.1(3) . .
O3 C27 C13 118.5(3) . .
C19 C28 O4 119.3(3) . .
C19 C28 C15 120.7(3) . .
O4 C28 C15 119.9(3) . .
C30 C29 C23 112.6(3) . .
C30 C29 C32 109.4(3) . .
C23 C29 C32 109.6(3) . .
C30 C29 C31 106.7(3) . .
C23 C29 C31 109.1(3) . .
C32 C29 C31 109.4(3) . .
C29 C30 H30A 109.5 . .
C29 C30 H30B 109.5 . .
H30A C30 H30B 109.5 . .
C29 C30 H30C 109.5 . .
H30A C30 H30C 109.5 . .
H30B C30 H30C 109.5 . .
C29 C31 H31A 109.5 . .
C29 C31 H31B 109.5 . .
H31A C31 H31B 109.5 . .
C29 C31 H31C 109.5 . .
H31A C31 H31C 109.5 . .
H31B C31 H31C 109.5 . .
C29 C32 H32A 109.5 . .
C29 C32 H32B 109.5 . .
H32A C32 H32B 109.5 . .
C29 C32 H32C 109.5 . .
H32A C32 H32C 109.5 . .
H32B C32 H32C 109.5 . .
C36 C33 C34 108.6(4) . .
C36 C33 C35 109.4(4) . .
C34 C33 C35 109.3(4) . .
C36 C33 C5 111.5(4) . .
C34 C33 C5 106.9(3) . .
C35 C33 C5 111.0(3) . .
C33 C34 H34A 109.5 . .
C33 C34 H34B 109.5 . .
H34A C34 H34B 109.5 . .
C33 C34 H34C 109.5 . .
H34A C34 H34C 109.5 . .
H34B C34 H34C 109.5 . .
C33 C35 H35A 109.5 . .
C33 C35 H35B 109.5 . .
H35A C35 H35B 109.5 . .
C33 C35 H35C 109.5 . .
H35A C35 H35C 109.5 . .
H35B C35 H35C 109.5 . .
C33 C36 H36A 109.5 . .
C33 C36 H36B 109.5 . .
H36A C36 H36B 109.5 . .
C33 C36 H36C 109.5 . .
H36A C36 H36C 109.5 . .
H36B C36 H36C 109.5 . .
C11 C37 C39 109.5(3) . .
C11 C37 C40 111.9(3) . .
C39 C37 C40 107.1(3) . .
C11 C37 C38 109.5(3) . .
C39 C37 C38 108.9(3) . .
C40 C37 C38 109.9(3) . .
C37 C38 H38A 109.5 . .
C37 C38 H38B 109.5 . .
H38A C38 H38B 109.5 . .
C37 C38 H38C 109.5 . .
H38A C38 H38C 109.5 . .
H38B C38 H38C 109.5 . .
C37 C39 H39A 109.5 . .
C37 C39 H39B 109.5 . .
H39A C39 H39B 109.5 . .
C37 C39 H39C 109.5 . .
H39A C39 H39C 109.5 . .
H39B C39 H39C 109.5 . .
C37 C40 H40A 109.5 . .
C37 C40 H40B 109.5 . .
H40A C40 H40B 109.5 . .
C37 C40 H40C 109.5 . .
H40A C40 H40C 109.5 . .
H40B C40 H40C 109.5 . .
C42A C41A C43A 108.3(7) . .
C42A C41A C44A 107.7(7) . .
C43A C41A C44A 109.3(7) . .
C42A C41A C17 111.0(6) . .
C43A C41A C17 109.5(6) . .
C44A C41A C17 111.0(6) . .
C17 C41B C43B 108.7(13) . .
C17 C41B C44B 112.5(14) . .
C43B C41B C44B 106.6(16) . .
C17 C41B C42B 110.3(13) . .
C43B C41B C42B 111.1(18) . .
C44B C41B C42B 107.6(16) . .
C41B C42B H42D 109.5 . .
C41B C42B H42E 109.5 . .
H42D C42B H42E 109.5 . .
C41B C42B H42F 109.5 . .
H42D C42B H42F 109.5 . .
H42E C42B H42F 109.5 . .
C41B C43B H43D 109.5 . .
C41B C43B H43E 109.5 . .
H43D C43B H43E 109.5 . .
C41B C43B H43F 109.5 . .
H43D C43B H43F 109.5 . .
H43E C43B H43F 109.5 . .
C41B C44B H44D 109.5 . .
C41B C44B H44E 109.5 . .
H44D C44B H44E 109.5 . .
C41B C44B H44F 109.5 . .
H44D C44B H44F 109.5 . .
H44E C44B H44F 109.5 . .
O1 C45 C46 110.7(3) . .
O1 C45 H45A 109.5 . .
C46 C45 H45A 109.5 . .
O1 C45 H45B 109.5 . .
C46 C45 H45B 109.5 . .
H45A C45 H45B 108.1 . .
O5 C46 N1 124.0(4) . .
O5 C46 C45 119.9(4) . .
N1 C46 C45 116.1(3) . .
N1 C47 C48 111.6(3) . .
N1 C47 H47A 109.3 . .
C48 C47 H47A 109.3 . .
N1 C47 H47B 109.3 . .
C48 C47 H47B 109.3 . .
H47A C47 H47B 108.0 . .
N2 C48 C47 110.6(3) . .
N2 C48 H48A 109.5 . .
C47 C48 H48A 109.5 . .
N2 C48 H48B 109.5 . .
C47 C48 H48B 109.5 . .
H48A C48 H48B 108.1 . .
O6 C49 N2 125.6(4) . .
O6 C49 C50 120.8(4) . .
N2 C49 C50 113.6(3) . .
O3 C50 C49 109.6(3) . .
O3 C50 H50A 109.8 . .
C49 C50 H50A 109.8 . .
O3 C50 H50B 109.8 . .
C49 C50 H50B 109.8 . .
H50A C50 H50B 108.2 . .
O2 C51 C52 111.3(3) . .
O2 C51 H51A 109.4 . .
C52 C51 H51A 109.4 . .
O2 C51 H51B 109.4 . .
C52 C51 H51B 109.4 . .
H51A C51 H51B 108.0 . .
O7 C52 O8 124.9(4) . .
O7 C52 C51 126.2(4) . .
O8 C52 C51 108.9(3) . .
O8 C53 H53A 109.5 . .
O8 C53 H53B 109.5 . .
H53A C53 H53B 109.5 . .
O8 C53 H53C 109.5 . .
H53A C53 H53C 109.5 . .
H53B C53 H53C 109.5 . .
O4 C54 C55 112.3(3) . .
O4 C54 H54A 109.1 . .
C55 C54 H54A 109.1 . .
O4 C54 H54B 109.1 . .
C55 C54 H54B 109.1 . .
H54A C54 H54B 107.9 . .
O9 C55 O10 124.1(4) . .
O9 C55 C54 125.3(4) . .
O10 C55 C54 110.4(3) . .
O10 C56 H56A 109.5 . .
O10 C56 H56B 109.5 . .
H56A C56 H56B 109.5 . .
O10 C56 H56C 109.5 . .
H56A C56 H56C 109.5 . .
H56B C56 H56C 109.5 . .
C46 N1 C47 122.4(3) . .
C46 N1 H1 118.8 . .
C47 N1 H1 118.8 . .
C49 N2 C48 123.2(3) . .
C49 N2 H2 118.4 . .
C48 N2 H2 118.4 . .
C25 O1 C45 114.9(3) . .
C26 O2 C51 111.5(3) . .
C27 O3 C50 113.0(2) . .
C28 O4 C54 116.2(3) . .
C52 O8 C53 116.4(3) . .
C55 O10 C56 117.6(3) . .
N3 C57 C58 178.4(5) . .
C57 C58 H58A 109.5 . .
C57 C58 H58B 109.5 . .
H58A C58 H58B 109.5 . .
C57 C58 H58C 109.5 . .
H58A C58 H58C 109.5 . .
H58B C58 H58C 109.5 . .
C59 O11 H11 109.5 . .
O11 C59 H59A 109.5 . .
O11 C59 H59B 109.5 . .
H59A C59 H59B 109.5 . .
O11 C59 H59C 109.5 . .
H59A C59 H59C 109.5 . .
H59B C59 H59C 109.5 . .

loop_
_geom_bond_atom_site_label_1
_geom_bond_atom_site_label_2
_geom_bond_distance
_geom_bond_site_symmetry_2
C1 C24 1.395(5) .
C1 C25 1.396(5) .
C1 C2 1.513(5) .
C2 C3 1.518(5) .
C2 H2A 0.9900 .
C2 H2B 0.9900 .
C3 C4 1.396(5) .
C3 C26 1.405(5) .
C4 C5 1.387(5) .
C4 H4 0.9500 .
C5 C6 1.393(5) .
C5 C33 1.545(5) .
C6 C7 1.391(5) .
C6 H6 0.9500 .
C7 C26 1.402(5) .
C7 C8 1.519(5) .
C8 C9 1.526(5) .
C8 H8A 0.9900 .
C8 H8B 0.9900 .
C9 C27 1.380(5) .
C9 C10 1.393(5) .
C10 C11 1.387(5) .
C10 H10 0.9500 .
C11 C12 1.408(5) .
C11 C37 1.525(5) .
C12 C13 1.391(5) .
C12 H12 0.9500 .
C13 C27 1.407(5) .
C13 C14 1.525(5) .
C14 C15 1.528(5) .
C14 H14A 0.9900 .
C14 H14B 0.9900 .
C15 C16 1.381(5) .
C15 C28 1.411(5) .
C16 C17 1.400(5) .
C16 H16 0.9500 .
C17 C18 1.399(5) .
C17 C41B 1.47(3) .
C17 C41A 1.556(11) .
C18 C19 1.386(5) .
C18 H18 0.9500 .
C19 C28 1.393(5) .
C19 C20 1.523(5) .
C20 C21 1.522(5) .
C20 H20A 0.9900 .
C20 H20B 0.9900 .
C21 C22 1.390(5) .
C21 C25 1.402(5) .
C22 C23 1.395(5) .
C22 H22 0.9500 .
C23 C24 1.395(5) .
C23 C29 1.531(5) .
C24 H24 0.9500 .
C25 O1 1.390(4) .
C26 O2 1.383(4) .
C27 O3 1.401(4) .
C28 O4 1.395(4) .
C29 C30 1.526(6) .
C29 C32 1.537(6) .
C29 C31 1.549(6) .
C30 H30A 0.9800 .
C30 H30B 0.9800 .
C30 H30C 0.9800 .
C31 H31A 0.9800 .
C31 H31B 0.9800 .
C31 H31C 0.9800 .
C32 H32A 0.9800 .
C32 H32B 0.9800 .
C32 H32C 0.9800 .
C33 C36 1.525(6) .
C33 C34 1.532(6) .
C33 C35 1.534(6) .
C34 H34A 0.9800 .
C34 H34B 0.9800 .
C34 H34C 0.9800 .
C35 H35A 0.9800 .
C35 H35B 0.9800 .
C35 H35C 0.9800 .
C36 H36A 0.9800 .
C36 H36B 0.9800 .
C36 H36C 0.9800 .
C37 C39 1.535(5) .
C37 C40 1.539(5) .
C37 C38 1.541(5) .
C38 H38A 0.9800 .
C38 H38B 0.9800 .
C38 H38C 0.9800 .
C39 H39A 0.9800 .
C39 H39B 0.9800 .
C39 H39C 0.9800 .
C40 H40A 0.9800 .
C40 H40B 0.9800 .
C40 H40C 0.9800 .
C41A C42A 1.536(7) .
C41A C43A 1.542(7) .
C41A C44A 1.543(8) .
C42A H42A 0.9800 .
C42A H42B 0.9800 .
C42A H42C 0.9800 .
C43A H43A 0.9800 .
C43A H43B 0.9800 .
C43A H43C 0.9800 .
C44A H44A 0.9800 .
C44A H44B 0.9800 .
C44A H44C 0.9800 .
C41B C43B 1.540(10) .
C41B C44B 1.543(10) .
C41B C42B 1.545(10) .
C42B H42D 0.9800 .
C42B H42E 0.9800 .
C42B H42F 0.9800 .
C43B H43D 0.9800 .
C43B H43E 0.9800 .
C43B H43F 0.9800 .
C44B H44D 0.9800 .
C44B H44E 0.9800 .
C44B H44F 0.9800 .
C45 O1 1.417(4) .
C45 C46 1.507(6) .
C45 H45A 0.9900 .
C45 H45B 0.9900 .
C46 O5 1.238(5) .
C46 N1 1.338(5) .
C47 N1 1.449(5) .
C47 C48 1.522(6) .
C47 H47A 0.9900 .
C47 H47B 0.9900 .
C48 N2 1.462(5) .
C48 H48A 0.9900 .
C48 H48B 0.9900 .
C49 O6 1.215(5) .
C49 N2 1.365(5) .
C49 C50 1.502(5) .
C50 O3 1.434(4) .
C50 H50A 0.9900 .
C50 H50B 0.9900 .
C51 O2 1.451(5) .
C51 C52 1.495(6) .
C51 H51A 0.9900 .
C51 H51B 0.9900 .
C52 O7 1.209(5) .
C52 O8 1.328(5) .
C53 O8 1.441(5) .
C53 H53A 0.9800 .
C53 H53B 0.9800 .
C53 H53C 0.9800 .
C54 O4 1.434(4) .
C54 C55 1.490(6) .
C54 H54A 0.9900 .
C54 H54B 0.9900 .
C55 O9 1.208(5) .
C55 O10 1.334(5) .
C56 O10 1.450(5) .
C56 H56A 0.9800 .
C56 H56B 0.9800 .
C56 H56C 0.9800 .
N1 H1 0.8800 .
N2 H2 0.8800 .
C57 N3 1.138(6) .
C57 C58 1.459(6) .
C58 H58A 0.9800 .
C58 H58B 0.9800 .
C58 H58C 0.9800 .
O11 C59 1.392(6) .
O11 H11 0.8400 .
C59 H59A 0.9800 .
C59 H59B 0.9800 .
C59 H59C 0.9800 .

loop_
_geom_hbond_atom_site_label_D
_geom_hbond_atom_site_label_H
_geom_hbond_atom_site_label_A
_geom_hbond_distance_DH
_geom_hbond_distance_HA
_geom_hbond_distance_DA
_geom_hbond_angle_DHA
_geom_hbond_site_symmetry_A
O11 H11 O5 0.84 1.93 2.752(4) 167.4 1_655
